data_4347784
loop_
_publ_author_name
'Axthammer, Quirin J.'
'Klap\"otke, Thomas M'
'Krumm, Burkhard'
'Reith, Thomas'

_publ_section_title
;
 Energetic Sila-Nitrocarbamates: Silicon Analogues of Neo-Pentane
 Derivatives.
;
_journal_issue 9
_journal_name_full 'Inorganic chemistry'
_journal_page_first 4683
_journal_page_last 4692
_journal_paper_doi 10.1021/acs.inorgchem.6b00602
_journal_volume 55
_journal_year 2016
_chemical_formula_sum 'C5 H12 N2 O4 Si'
_chemical_formula_weight 192.245
_chemical_name_common '(trimethylsilyl)methyl nitrocarbamate'
_chemical_name_systematic '(trimethylsilyl)methyl nitrocarbamate'
_space_group_IT_number 61
_space_group_name_Hall '-P 2ac 2ab'
_space_group_name_H-M_alt 'P b c a'
_symmetry_cell_setting orthorhombic
_symmetry_Int_Tables_number 61
_symmetry_space_group_name_Hall '-P 2ac 2ab'
_symmetry_space_group_name_H-M 'P b c a'
_atom_sites_solution_hydrogens geom
_atom_sites_solution_primary direct
_atom_sites_solution_secondary difmap
_audit_creation_date
;
'Sat Feb 14 19:12:02 2015'
;
_audit_creation_method SHELXL-97
_cell_angle_alpha 90.00
_cell_angle_beta 90.00
_cell_angle_gamma 90.00
_cell_formula_units_Z 8
_cell_length_a 8.5436(4)
_cell_length_b 14.1363(10)
_cell_length_c 17.4376(11)
_cell_measurement_reflns_used 1933
_cell_measurement_temperature 173(2)
_cell_measurement_theta_max 24.5390
_cell_measurement_theta_min 4.7690
_cell_volume 2106.0(2)
_computing_cell_refinement
;
CrysAlisPro, Agilent Technologies,
Version 1.171.37.33 (release 27-03-2014 CrysAlis171 .NET)
(compiled Mar 27 2014,17:12:48)
;
_computing_data_collection
;
CrysAlisPro, Agilent Technologies,
Version 1.171.37.33 (release 27-03-2014 CrysAlis171 .NET)
(compiled Mar 27 2014,17:12:48)
;
_computing_data_reduction
;
CrysAlisPro, Agilent Technologies,
Version 1.171.37.33 (release 27-03-2014 CrysAlis171 .NET)
(compiled Mar 27 2014,17:12:48)
;
_computing_molecular_graphics
;
'ORTEP (M. N. Burnett, C. K. Johnson, ORTEP-III: Oak Ridge Thermal Ellipsoid
# Plot Program for Crystal Structure Illustrations, Oak Ridge National
# Laboratory Report ORNL-6895, 1996). Windows version (L. J. Farrugia, Univ.
# Glasgow) used --- SCHAKAL (E. Keller, University of  Freiburg (Breisgau),
# Germany, 1995)'
;
_computing_publication_material
;PLATON (A. L. Spek, Acta Crystallogr, Sect. A, 1990, 46, C34, 1995 version).
# --- T.B.Cohen, Pure Appl. Chem. 1996,68,2339-2359 (atomic masses).
;
_computing_structure_refinement 'SHELXL-97 (Sheldrick, 1997)'
_computing_structure_solution SIR-97
_diffrn_ambient_temperature 173(2)
_diffrn_detector_area_resol_mean 15.9809
_diffrn_measured_fraction_theta_full 0.996
_diffrn_measured_fraction_theta_max 0.996
_diffrn_measurement_details
;
#__ type_ start__ end____ width___ exp.time_
  1 omega  -51.00   52.00   1.0000   15.0000
omega____ theta____ kappa____ phi______ frames
    -      -20.2931   77.0000  150.0000 103

#__ type_ start__ end____ width___ exp.time_
  2 omega   19.00   51.00   1.0000   15.0000
omega____ theta____ kappa____ phi______ frames
    -      -20.2931   77.0000 -180.0000 32

#__ type_ start__ end____ width___ exp.time_
  3 omega  -51.00   29.00   1.0000   15.0000
omega____ theta____ kappa____ phi______ frames
    -      -20.2931   77.0000   60.0000 80

#__ type_ start__ end____ width___ exp.time_
  4 omega  -31.00   50.00   1.0000   15.0000
omega____ theta____ kappa____ phi______ frames
    -      -20.2931   77.0000  -90.0000 81

#__ type_ start__ end____ width___ exp.time_
  5 omega  -12.00   38.00   1.0000   15.0000
omega____ theta____ kappa____ phi______ frames
    -       21.3869   77.0000   30.0000 50

#__ type_ start__ end____ width___ exp.time_
  6 omega   -9.00   27.00   1.0000   15.0000
omega____ theta____ kappa____ phi______ frames
    -       21.3869   77.0000  -90.0000 36

;
_diffrn_measurement_device 'CCD camera on \k-goniostat'
_diffrn_measurement_device_type KappaCCD
_diffrn_measurement_method omega-scan
_diffrn_orient_matrix_UB_11 -0.0645947000
_diffrn_orient_matrix_UB_12 0.0092777000
_diffrn_orient_matrix_UB_13 -0.0244200000
_diffrn_orient_matrix_UB_21 -0.0094455000
_diffrn_orient_matrix_UB_22 -0.0492286000
_diffrn_orient_matrix_UB_23 -0.0062866000
_diffrn_orient_matrix_UB_31 -0.0513393000
_diffrn_orient_matrix_UB_32 -0.0025999000
_diffrn_orient_matrix_UB_33 0.0319123000
_diffrn_radiation_collimation 0.5
_diffrn_radiation_monochromator graphite
_diffrn_radiation_source 'fine-focus sealed tube'
_diffrn_radiation_type 'Mo K\a'
_diffrn_radiation_wavelength 0.71073
_diffrn_reflns_av_R_equivalents 0.0593
_diffrn_reflns_av_sigmaI/netI 0.0456
_diffrn_reflns_limit_h_max 10
_diffrn_reflns_limit_h_min -10
_diffrn_reflns_limit_k_max 17
_diffrn_reflns_limit_k_min -17
_diffrn_reflns_limit_l_max 21
_diffrn_reflns_limit_l_min -21
_diffrn_reflns_number 13037
_diffrn_reflns_theta_full 26.37
_diffrn_reflns_theta_max 26.37
_diffrn_reflns_theta_min 4.41
_diffrn_source_current 40
_diffrn_source_type 'Spellman generator'
_diffrn_source_voltage 50
_exptl_absorpt_coefficient_mu 0.207
_exptl_absorpt_correction_T_max 1.00000
_exptl_absorpt_correction_T_min 0.98809
_exptl_absorpt_correction_type multi-scan
_exptl_absorpt_process_details
;
CrysAlisPro, Agilent Technologies,
Version 1.171.37.33 (release 27-03-2014 CrysAlis171 .NET)
(compiled Mar 27 2014,17:12:48)
Empirical absorption correction using spherical harmonics,
 implemented in SCALE3 ABSPACK scaling algorithm.
;
_exptl_crystal_colour colorless
_exptl_crystal_density_diffrn 1.213
_exptl_crystal_density_method 'not measured'
_exptl_crystal_description plate
_exptl_crystal_F_000 816
_exptl_crystal_size_max 0.368
_exptl_crystal_size_mid 0.182
_exptl_crystal_size_min 0.044
_refine_diff_density_max 0.228
_refine_diff_density_min -0.179
_refine_diff_density_rms 0.045
_refine_ls_extinction_method none
_refine_ls_goodness_of_fit_ref 1.015
_refine_ls_hydrogen_treatment mixed
_refine_ls_matrix_type full
_refine_ls_number_parameters 124
_refine_ls_number_reflns 2146
_refine_ls_number_restraints 0
_refine_ls_restrained_S_all 1.015
_refine_ls_R_factor_all 0.0780
_refine_ls_R_factor_gt 0.0441
_refine_ls_shift/su_max 0.000
_refine_ls_shift/su_mean 0.000
_refine_ls_structure_factor_coef Fsqd
_refine_ls_weighting_details 'calc w=1/[\s^2^(Fo^2^)+(0.0434P)^2^+0.8656P] where P=(Fo^2^+2Fc^2^)/3'
_refine_ls_weighting_scheme calc
_refine_ls_wR_factor_gt 0.0975
_refine_ls_wR_factor_ref 0.1179
_reflns_number_gt 1426
_reflns_number_total 2146
_reflns_threshold_expression >2\s(I)
_cod_data_source_file ic6b00602_si_002.cif
_cod_data_source_block 1b
_cod_database_code 4347784

loop_
_symmetry_equiv_pos_as_xyz
'x, y, z'
'-x+1/2, -y, z+1/2'
'x+1/2, -y+1/2, -z'
'-x, y+1/2, -z+1/2'
'-x, -y, -z'
'x-1/2, y, -z-1/2'
'-x-1/2, y-1/2, z'
'x, -y-1/2, z-1/2'

loop_
_atom_site_label
_atom_site_type_symbol
_atom_site_fract_x
_atom_site_fract_y
_atom_site_fract_z
_atom_site_U_iso_or_equiv
_atom_site_adp_type
_atom_site_occupancy
_atom_site_symmetry_multiplicity
_atom_site_calc_flag
_atom_site_refinement_flags
Si1 Si 0.28985(8) 0.41861(5) 0.42343(4) 0.0424(2) Uani 1 1 d .
O1 O 0.14197(17) 0.30603(12) 0.32162(10) 0.0483(5) Uani 1 1 d .
O2 O -0.10553(17) 0.25347(13) 0.31404(9) 0.0483(5) Uani 1 1 d .
O4 O 0.0945(2) 0.09952(17) 0.14162(13) 0.0820(7) Uani 1 1 d .
N2 N 0.0153(2) 0.13735(16) 0.18997(13) 0.0498(6) Uani 1 1 d .
O3 O -0.12073(19) 0.12006(14) 0.20329(12) 0.0653(6) Uani 1 1 d .
C2 C 0.0267(2) 0.25464(17) 0.29213(13) 0.0375(5) Uani 1 1 d .
N1 N 0.0902(2) 0.20487(16) 0.23185(13) 0.0494(6) Uani 1 1 d .
C1 C 0.1000(3) 0.3742(2) 0.38148(17) 0.0462(6) Uani 1 1 d .
C5 C 0.4175(3) 0.4579(2) 0.34371(16) 0.0556(7) Uani 1 1 d .
H5A H 0.3624 0.5056 0.3130 0.083 Uiso 1 1 calc R
H5B H 0.4438 0.4036 0.3113 0.083 Uiso 1 1 calc R
H5C H 0.5137 0.4854 0.3646 0.083 Uiso 1 1 calc R
C3 C 0.2378(3) 0.51826(19) 0.48722(15) 0.0559(7) Uani 1 1 d .
H3A H 0.3323 0.5418 0.5127 0.084 Uiso 1 1 calc R
H3B H 0.1627 0.4966 0.5259 0.084 Uiso 1 1 calc R
H3C H 0.1909 0.5692 0.4568 0.084 Uiso 1 1 calc R
C4 C 0.3787(3) 0.3185(2) 0.47715(19) 0.0698(9) Uani 1 1 d .
H4A H 0.4817 0.3374 0.4966 0.105 Uiso 1 1 calc R
H4B H 0.3903 0.2640 0.4429 0.105 Uiso 1 1 calc R
H4C H 0.3108 0.3014 0.5203 0.105 Uiso 1 1 calc R
H1B H 0.036(3) 0.3429(19) 0.4203(14) 0.055(7) Uiso 1 1 d .
H1A H 0.036(3) 0.4251(17) 0.3560(14) 0.046(7) Uiso 1 1 d .
H1 H 0.182(3) 0.2087(18) 0.2224(14) 0.047(8) Uiso 1 1 d .

loop_
_atom_site_aniso_label
_atom_site_aniso_U_11
_atom_site_aniso_U_22
_atom_site_aniso_U_33
_atom_site_aniso_U_23
_atom_site_aniso_U_13
_atom_site_aniso_U_12
Si1 0.0383(4) 0.0432(4) 0.0458(4) 0.0004(3) -0.0073(3) -0.0062(3)
O1 0.0274(8) 0.0552(11) 0.0623(12) -0.0178(9) -0.0001(8) -0.0094(8)
O2 0.0250(8) 0.0659(12) 0.0541(11) -0.0076(9) 0.0020(7) -0.0086(8)
O4 0.0536(12) 0.1012(18) 0.0912(16) -0.0538(14) 0.0162(11) -0.0167(12)
N2 0.0329(11) 0.0575(15) 0.0589(14) -0.0132(12) -0.0045(10) -0.0063(10)
O3 0.0325(10) 0.0751(14) 0.0881(15) -0.0263(11) -0.0012(9) -0.0165(9)
C2 0.0268(11) 0.0426(14) 0.0431(14) 0.0017(11) -0.0059(10) -0.0028(10)
N1 0.0242(10) 0.0613(15) 0.0627(15) -0.0212(12) 0.0020(10) -0.0104(10)
C1 0.0380(13) 0.0479(16) 0.0525(17) -0.0123(13) 0.0015(12) -0.0027(12)
C5 0.0429(14) 0.0630(18) 0.0610(18) -0.0001(14) -0.0004(13) -0.0044(14)
C3 0.0591(16) 0.0567(18) 0.0519(16) -0.0055(14) -0.0058(13) -0.0083(14)
C4 0.0647(19) 0.062(2) 0.083(2) 0.0140(17) -0.0152(17) -0.0044(15)

loop_
_atom_type_symbol
_atom_type_description
_atom_type_scat_dispersion_real
_atom_type_scat_dispersion_imag
_atom_type_scat_source
C C 0.0033 0.0016 'International Tables Vol C Tables 4.2.6.8 and 6.1.1.4'
H H 0.0000 0.0000 'International Tables Vol C Tables 4.2.6.8 and 6.1.1.4'
N N 0.0061 0.0033 'International Tables Vol C Tables 4.2.6.8 and 6.1.1.4'
Si Si 0.0817 0.0704 'International Tables Vol C Tables 4.2.6.8 and 6.1.1.4'
O O 0.0106 0.0060 'International Tables Vol C Tables 4.2.6.8 and 6.1.1.4'

loop_
_geom_angle_atom_site_label_1
_geom_angle_atom_site_label_2
_geom_angle_atom_site_label_3
_geom_angle
C3 Si1 C5 111.37(13)
C3 Si1 C4 112.02(14)
C5 Si1 C4 111.49(14)
C3 Si1 C1 106.28(12)
C5 Si1 C1 108.36(13)
C4 Si1 C1 107.01(14)
C2 O1 C1 117.02(17)
O4 N2 O3 125.7(2)
O4 N2 N1 115.0(2)
O3 N2 N1 119.3(2)
O2 C2 O1 125.9(2)
O2 C2 N1 127.6(2)
O1 C2 N1 106.46(18)
N2 N1 C2 125.7(2)
N2 N1 H1 113.3(18)
C2 N1 H1 120.5(18)
O1 C1 Si1 106.55(15)
O1 C1 H1B 109.5(15)
Si1 C1 H1B 111.2(15)
O1 C1 H1A 106.7(14)
Si1 C1 H1A 113.5(13)
H1B C1 H1A 109.1(19)
Si1 C5 H5A 109.5
Si1 C5 H5B 109.5
H5A C5 H5B 109.5
Si1 C5 H5C 109.5
H5A C5 H5C 109.5
H5B C5 H5C 109.5
Si1 C3 H3A 109.5
Si1 C3 H3B 109.5
H3A C3 H3B 109.5
Si1 C3 H3C 109.5
H3A C3 H3C 109.5
H3B C3 H3C 109.5
Si1 C4 H4A 109.5
Si1 C4 H4B 109.5
H4A C4 H4B 109.5
Si1 C4 H4C 109.5
H4A C4 H4C 109.5
H4B C4 H4C 109.5

loop_
_geom_bond_atom_site_label_1
_geom_bond_atom_site_label_2
_geom_bond_distance
Si1 C3 1.849(3)
Si1 C5 1.852(3)
Si1 C4 1.859(3)
Si1 C1 1.887(3)
O1 C2 1.327(3)
O1 C1 1.465(3)
O2 C2 1.193(2)
O4 N2 1.206(3)
N2 O3 1.210(2)
N2 N1 1.361(3)
C2 N1 1.376(3)
N1 H1 0.80(2)
C1 H1B 0.97(3)
C1 H1A 1.01(2)
C5 H5A 0.9800
C5 H5B 0.9800
C5 H5C 0.9800
C3 H3A 0.9800
C3 H3B 0.9800
C3 H3C 0.9800
C4 H4A 0.9800
C4 H4B 0.9800
C4 H4C 0.9800

loop_
_geom_torsion_atom_site_label_1
_geom_torsion_atom_site_label_2
_geom_torsion_atom_site_label_3
_geom_torsion_atom_site_label_4
_geom_torsion
C1 O1 C2 O2 -6.3(4)
C1 O1 C2 N1 173.1(2)
O4 N2 N1 C2 -177.0(3)
O3 N2 N1 C2 3.0(4)
O2 C2 N1 N2 -6.6(4)
O1 C2 N1 N2 174.0(2)
C2 O1 C1 Si1 169.91(18)
C3 Si1 C1 O1 170.89(18)
C5 Si1 C1 O1 51.1(2)
C4 Si1 C1 O1 -69.3(2)
